data_1577241
loop_
_publ_author_name
'Biosca, Maria'
'De La Cruz-S\'anchez, Pol'
'Faiges, Jorge'
'Maestro, Aitor'
'Kappe, C. Oliver'
'\"Otv\"os, S\'andor B.'
'Pericas, Miquel A.'
'Pamies, Oscar'
'Di\'eguez, Montserrat'

_publ_section_title
;
 Mastering the Potential of Well-defined ML 1 L 2 Species in Asymmetric
 Catalysis through Ligand Immobilization (ML het L hom ). Use in Highly
 Enantioselective Pd-catalyzed Spiroannulation
;
_journal_name_full 'Chemical Science'
_journal_paper_doi 10.1039/D6SC01392A
_journal_year 2026
_chemical_absolute_configuration ad
_chemical_formula_sum 'C24 H24 O6'
_chemical_formula_weight 408.43
_space_group_crystal_system orthorhombic
_space_group_IT_number 19
_space_group_name_Hall 'P 2ac 2ab'
_space_group_name_H-M_alt 'P 21 21 21'
_atom_sites_solution_hydrogens geom
_audit_creation_method SHELXL-2019/3
_audit_update_record
;
2025-07-18 deposited with the CCDC.	2026-05-11 downloaded from the CCDC.
;
_cell_angle_alpha 90
_cell_angle_beta 90
_cell_angle_gamma 90
_cell_formula_units_Z 4
_cell_length_a 7.50047(6)
_cell_length_b 16.40122(11)
_cell_length_c 16.58919(13)
_cell_measurement_reflns_used 30214
_cell_measurement_temperature 100(2)
_cell_measurement_theta_max 64.5860
_cell_measurement_theta_min 3.8720
_cell_volume 2040.75(3)
_computing_cell_refinement 'CrysAlisPro 1.171.42.73a (Rigaku OD, 2022)'
_computing_data_collection 'CrysAlisPro 1.171.42.73a (Rigaku OD, 2022)'
_computing_data_reduction 'CrysAlisPro 1.171.42.73a (Rigaku OD, 2022)'
_computing_molecular_graphics 'shelXle (H?bschle, Sheldrick and Dittirch, 2011)'
_computing_publication_material 'SHELXL-2018/3 (Sheldrick, 2018)'
_computing_structure_refinement 'SHELXL-2019/2 (Sheldrick, 2019)'
_computing_structure_solution Sir2019
_diffrn_ambient_temperature 100(2)
_diffrn_detector_area_resol_mean 5.8140
_diffrn_detector_type 'PILATUS 200K'
_diffrn_measured_fraction_theta_full 0.996
_diffrn_measured_fraction_theta_max 0.992
_diffrn_measurement_device_type '1/4chi goniometer'
_diffrn_measurement_method
;
 Fullsphere data collection, phi and omega scans
;
_diffrn_radiation_monochromator 'Confocal Max Flux optic'
_diffrn_radiation_type MoK\a
_diffrn_radiation_wavelength 0.71075
_diffrn_reflns_av_R_equivalents 0.0252
_diffrn_reflns_av_unetI/netI 0.0211
_diffrn_reflns_Laue_measured_fraction_full 0.996
_diffrn_reflns_Laue_measured_fraction_max 0.992
_diffrn_reflns_limit_h_max 18
_diffrn_reflns_limit_h_min -17
_diffrn_reflns_limit_k_max 40
_diffrn_reflns_limit_k_min -41
_diffrn_reflns_limit_l_max 32
_diffrn_reflns_limit_l_min -41
_diffrn_reflns_number 129359
_diffrn_reflns_point_group_measured_fraction_full 0.998
_diffrn_reflns_point_group_measured_fraction_max 0.985
_diffrn_reflns_theta_full 25.242
_diffrn_reflns_theta_max 65.049
_diffrn_reflns_theta_min 3.494
_diffrn_source 'Microfocus rotating anode X-ray tube'
_diffrn_source_current 24
_diffrn_source_power 50
_diffrn_source_size '0.2 mm x 0.2 mm fine focus'
_diffrn_source_type 'Rigaku MicroMax-007HF'
_exptl_absorpt_coefficient_mu 0.095
_exptl_absorpt_correction_T_max 1.00000
_exptl_absorpt_correction_T_min 0.71875
_exptl_absorpt_correction_type multi-scan
_exptl_absorpt_process_details
;
 CrysAlisPro 1.171.40.35a (Rigaku Oxford Diffraction, 2018)
 Empirical absorption correction using spherical harmonics,
 implemented in SCALE3 ABSPACK scaling algorithm.
;
_exptl_crystal_density_diffrn 1.329
_exptl_crystal_description Block
_exptl_crystal_F_000 864
_exptl_crystal_size_max 0.400
_exptl_crystal_size_mid 0.200
_exptl_crystal_size_min 0.150
_refine_diff_density_max 0.446
_refine_diff_density_min -0.271
_refine_diff_density_rms 0.053
_refine_ls_abs_structure_details
;
 Flack x determined using 14029 quotients [(I+)-(I-)]/[(I+)+(I-)]
 (Parsons, Flack and Wagner, Acta Cryst. B69 (2013) 249-259).
;
_refine_ls_abs_structure_Flack 0.02(5)
_refine_ls_extinction_method none
_refine_ls_goodness_of_fit_ref 0.654
_refine_ls_hydrogen_treatment constr
_refine_ls_matrix_type full
_refine_ls_number_parameters 274
_refine_ls_number_reflns 34988
_refine_ls_number_restraints 0
_refine_ls_restrained_S_all 0.654
_refine_ls_R_factor_all 0.0298
_refine_ls_R_factor_gt 0.0269
_refine_ls_shift/su_max 0.001
_refine_ls_shift/su_mean 0.000
_refine_ls_structure_factor_coef Fsqd
_refine_ls_weighting_details 'w=1/[\s^2^(Fo^2^)+(0.0462P)^2^+0.2048P] where P=(Fo^2^+2Fc^2^)/3'
_refine_ls_weighting_scheme calc
_refine_ls_wR_factor_gt 0.0703
_refine_ls_wR_factor_ref 0.0728
_reflns_Friedel_coverage 0.851
_reflns_Friedel_fraction_full 0.999
_reflns_Friedel_fraction_max 0.978
_reflns_number_gt 32350
_reflns_number_total 34988
_reflns_threshold_expression 'I > 2\s(I)'
_cod_data_source_file d6sc01392a2.cif
_cod_data_source_block PDC-Pd-033
_cod_database_code 1577241
_shelx_shelxl_version_number 2019/3
_shelx_space_group_comment
;
The symmetry employed for this shelxl refinement is uniquely defined
by the following loop, which should always be used as a source of
symmetry information in preference to the above space-group names.
They are only intended as comments.
;
_shelx_estimated_absorpt_t_min 0.963
_shelx_estimated_absorpt_t_max 0.986

loop_
_space_group_symop_operation_xyz
'x, y, z'
'-x+1/2, -y, z+1/2'
'-x, y+1/2, -z+1/2'
'x+1/2, -y+1/2, -z'

loop_
_atom_site_label
_atom_site_type_symbol
_atom_site_fract_x
_atom_site_fract_y
_atom_site_fract_z
_atom_site_U_iso_or_equiv
_atom_site_adp_type
_atom_site_occupancy
_atom_site_site_symmetry_order
_atom_site_calc_flag
_atom_site_refinement_flags_posn
_atom_site_refinement_flags_adp
_atom_site_refinement_flags_occupancy
_atom_site_disorder_assembly
_atom_site_disorder_group
O1 O 0.56528(3) 0.53508(2) 0.50879(2) 0.01641(3) Uani 1 1 d . . . . .
O2 O 0.28139(3) 0.54756(2) 0.48060(2) 0.01623(3) Uani 1 1 d . . . . .
O3 O 0.05677(3) 0.54702(2) 0.58128(2) 0.01509(3) Uani 1 1 d . . . . .
O4 O 0.11497(4) 0.53010(2) 0.70969(2) 0.01809(4) Uani 1 1 d . . . . .
O5 O 0.48337(5) 0.48721(2) 0.74674(2) 0.01852(4) Uani 1 1 d . . . . .
O6 O 0.19791(4) 0.15449(2) 0.59037(2) 0.01809(4) Uani 1 1 d . . . . .
C1 C 0.41504(4) 0.53947(2) 0.53391(2) 0.01170(3) Uani 1 1 d . . . . .
C2 C 0.10073(4) 0.52554(2) 0.50004(2) 0.01372(3) Uani 1 1 d . . . . .
C3 C 0.07599(7) 0.43456(2) 0.48938(3) 0.02148(6) Uani 1 1 d . . . . .
H3A H -0.049253 0.420363 0.498655 0.032 Uiso 1 1 calc R U . . .
H3B H 0.151260 0.405427 0.528136 0.032 Uiso 1 1 calc R U . . .
H3C H 0.109962 0.419006 0.434449 0.032 Uiso 1 1 calc R U . . .
C4 C -0.01671(5) 0.57642(3) 0.44638(2) 0.01883(5) Uani 1 1 d . . . . .
H4A H 0.012779 0.565570 0.389839 0.028 Uiso 1 1 calc R U . . .
H4B H 0.002503 0.634311 0.458145 0.028 Uiso 1 1 calc R U . . .
H4C H -0.141908 0.562509 0.456213 0.028 Uiso 1 1 calc R U . . .
C5 C 0.17274(4) 0.53597(2) 0.64239(2) 0.01220(3) Uani 1 1 d . . . . .
C6 C 0.37173(4) 0.53896(2) 0.62334(2) 0.01122(3) Uani 1 1 d . . . . .
C7 C 0.47583(4) 0.46718(2) 0.66379(2) 0.01357(3) Uani 1 1 d . . . . .
H7 H 0.600446 0.467923 0.642381 0.016 Uiso 1 1 calc R U . . .
C8 C 0.46675(5) 0.57337(2) 0.75735(2) 0.01669(4) Uani 1 1 d . . . . .
H8A H 0.571286 0.594786 0.787004 0.020 Uiso 1 1 calc R U . . .
H8B H 0.358093 0.585947 0.788869 0.020 Uiso 1 1 calc R U . . .
C9 C 0.45513(4) 0.61366(2) 0.67248(2) 0.01283(3) Uani 1 1 d . . . . .
C10 C 0.40055(4) 0.38340(2) 0.64930(2) 0.01338(3) Uani 1 1 d . . . . .
C11 C 0.46432(5) 0.33875(2) 0.58338(2) 0.01502(4) Uani 1 1 d . . . . .
H11 H 0.557524 0.360589 0.551171 0.018 Uiso 1 1 calc R U . . .
C12 C 0.39316(5) 0.26297(2) 0.56445(2) 0.01582(4) Uani 1 1 d . . . . .
H12 H 0.435980 0.233756 0.518949 0.019 Uiso 1 1 calc R U . . .
C13 C 0.25815(5) 0.22969(2) 0.61258(2) 0.01421(4) Uani 1 1 d . . . . .
C14 C 0.19608(5) 0.27293(2) 0.67939(2) 0.01569(4) Uani 1 1 d . . . . .
H14 H 0.105650 0.250326 0.712686 0.019 Uiso 1 1 calc R U . . .
C15 C 0.26737(5) 0.34958(2) 0.69716(2) 0.01550(4) Uani 1 1 d . . . . .
H15 H 0.224345 0.378971 0.742513 0.019 Uiso 1 1 calc R U . . .
C16 C 0.05896(7) 0.11902(3) 0.63758(3) 0.02340(7) Uani 1 1 d . . . . .
H16A H -0.046117 0.154509 0.636323 0.035 Uiso 1 1 calc R U . . .
H16B H 0.099688 0.112728 0.693367 0.035 Uiso 1 1 calc R U . . .
H16C H 0.027914 0.065462 0.615461 0.035 Uiso 1 1 calc R U . . .
C17 C 0.64410(4) 0.63182(2) 0.64459(2) 0.01615(4) Uani 1 1 d . . . . .
H17 H 0.723707 0.586975 0.640325 0.019 Uiso 1 1 calc R U . . .
C18 C 0.70760(6) 0.70513(3) 0.62562(3) 0.02167(6) Uani 1 1 d . . . . .
H18A H 0.632600 0.751678 0.629026 0.026 Uiso 1 1 calc R U . . .
H18B H 0.827937 0.710908 0.608690 0.026 Uiso 1 1 calc R U . . .
C19 C 0.34140(4) 0.69044(2) 0.67161(2) 0.01356(3) Uani 1 1 d . . . . .
C20 C 0.32491(5) 0.73860(2) 0.74081(2) 0.01745(4) Uani 1 1 d . . . . .
H20 H 0.380015 0.721627 0.789565 0.021 Uiso 1 1 calc R U . . .
C21 C 0.22832(6) 0.81137(2) 0.73899(3) 0.02054(6) Uani 1 1 d . . . . .
H21 H 0.218450 0.843461 0.786448 0.025 Uiso 1 1 calc R U . . .
C22 C 0.14646(5) 0.83722(2) 0.66826(3) 0.02056(6) Uani 1 1 d . . . . .
H22 H 0.079255 0.886308 0.667385 0.025 Uiso 1 1 calc R U . . .
C23 C 0.16409(5) 0.79041(2) 0.59883(3) 0.01870(5) Uani 1 1 d . . . . .
H23 H 0.109257 0.807735 0.550126 0.022 Uiso 1 1 calc R U . . .
C24 C 0.26192(5) 0.71817(2) 0.60042(2) 0.01575(4) Uani 1 1 d . . . . .
H24 H 0.274834 0.687246 0.552353 0.019 Uiso 1 1 calc R U . . .

loop_
_atom_site_aniso_label
_atom_site_aniso_U_11
_atom_site_aniso_U_22
_atom_site_aniso_U_33
_atom_site_aniso_U_23
_atom_site_aniso_U_13
_atom_site_aniso_U_12
O1 0.01193(6) 0.02190(9) 0.01540(7) -0.00129(7) 0.00312(5) -0.00122(6)
O2 0.01272(6) 0.02528(10) 0.01069(6) 0.00086(6) -0.00028(5) -0.00034(7)
O3 0.01124(6) 0.02046(8) 0.01358(6) -0.00064(6) 0.00035(5) 0.00060(6)
O4 0.01751(8) 0.02403(10) 0.01274(7) 0.00021(7) 0.00460(6) -0.00026(8)
O5 0.02677(12) 0.01632(8) 0.01247(7) 0.00130(6) -0.00495(7) 0.00077(8)
O6 0.02162(10) 0.01485(7) 0.01780(9) -0.00112(6) 0.00233(7) -0.00297(7)
C1 0.01147(7) 0.01274(7) 0.01089(7) -0.00033(6) 0.00091(5) -0.00086(6)
C2 0.01269(8) 0.01544(8) 0.01302(8) -0.00034(6) -0.00201(6) -0.00012(6)
C3 0.02566(15) 0.01605(10) 0.02273(14) -0.00246(10) -0.00756(12) -0.00074(10)
C4 0.01635(10) 0.02165(12) 0.01849(11) 0.00331(9) -0.00419(9) 0.00178(9)
C5 0.01217(7) 0.01286(7) 0.01158(7) -0.00055(6) 0.00154(6) -0.00052(6)
C6 0.01139(7) 0.01207(7) 0.01018(6) -0.00010(5) 0.00011(5) -0.00035(5)
C7 0.01447(8) 0.01331(8) 0.01294(8) 0.00105(6) -0.00124(6) 0.00072(6)
C8 0.02109(12) 0.01736(10) 0.01163(8) -0.00091(7) -0.00282(8) -0.00049(9)
C9 0.01319(8) 0.01334(7) 0.01196(7) -0.00113(6) -0.00102(6) -0.00097(6)
C10 0.01495(8) 0.01242(7) 0.01277(8) 0.00137(6) 0.00086(7) 0.00112(6)
C11 0.01726(10) 0.01305(8) 0.01475(9) 0.00145(7) 0.00380(8) 0.00111(7)
C12 0.01973(11) 0.01323(8) 0.01450(9) 0.00038(7) 0.00407(8) 0.00096(8)
C13 0.01620(9) 0.01297(8) 0.01347(8) 0.00100(6) 0.00084(7) 0.00052(7)
C14 0.01733(10) 0.01503(9) 0.01470(9) 0.00053(7) 0.00342(8) -0.00087(7)
C15 0.01835(10) 0.01462(8) 0.01354(8) -0.00004(7) 0.00337(8) -0.00023(8)
C16 0.02441(15) 0.02141(14) 0.02440(15) -0.00187(12) 0.00415(12) -0.00804(12)
C17 0.01290(8) 0.01808(10) 0.01748(10) -0.00253(8) -0.00105(7) -0.00239(7)
C18 0.01749(12) 0.02195(13) 0.02557(15) -0.00053(12) 0.00142(11) -0.00642(10)
C19 0.01385(8) 0.01247(7) 0.01437(8) -0.00173(6) 0.00000(7) -0.00150(6)
C20 0.01783(11) 0.01687(10) 0.01765(10) -0.00529(8) 0.00044(9) -0.00104(8)
C21 0.01942(12) 0.01644(10) 0.02577(15) -0.00670(10) 0.00375(11) -0.00110(9)
C22 0.01757(11) 0.01343(9) 0.03068(17) -0.00096(10) 0.00413(11) -0.00028(8)
C23 0.01800(11) 0.01344(9) 0.02464(14) 0.00290(9) -0.00028(10) -0.00056(8)
C24 0.01785(10) 0.01266(8) 0.01672(10) 0.00052(7) -0.00097(8) -0.00088(7)

loop_
_atom_type_symbol
_atom_type_description
_atom_type_scat_dispersion_real
_atom_type_scat_dispersion_imag
_atom_type_scat_source
C C 0.0033 0.0016 'International Tables Vol C Tables 4.2.6.8 and 6.1.1.4'
H H 0.0000 0.0000 'International Tables Vol C Tables 4.2.6.8 and 6.1.1.4'
O O 0.0106 0.0060 'International Tables Vol C Tables 4.2.6.8 and 6.1.1.4'

loop_
_geom_angle_atom_site_label_1
_geom_angle_atom_site_label_2
_geom_angle_atom_site_label_3
_geom_angle
_geom_angle_site_symmetry_1
_geom_angle_site_symmetry_3
_geom_angle_publ_flag
C1 O2 C2 122.03(2) . . ?
C5 O3 C2 121.76(2) . . ?
C7 O5 C8 110.22(2) . . ?
C13 O6 C16 117.53(3) . . ?
O1 C1 O2 118.47(3) . . ?
O1 C1 C6 122.55(3) . . ?
O2 C1 C6 118.95(2) . . ?
O3 C2 O2 111.48(2) . . ?
O3 C2 C4 106.59(3) . . ?
O2 C2 C4 106.23(3) . . ?
O3 C2 C3 108.92(3) . . ?
O2 C2 C3 109.67(3) . . ?
C4 C2 C3 113.93(3) . . ?
C2 C3 H3A 109.5 . . ?
C2 C3 H3B 109.5 . . ?
H3A C3 H3B 109.5 . . ?
C2 C3 H3C 109.5 . . ?
H3A C3 H3C 109.5 . . ?
H3B C3 H3C 109.5 . . ?
C2 C4 H4A 109.5 . . ?
C2 C4 H4B 109.5 . . ?
H4A C4 H4B 109.5 . . ?
C2 C4 H4C 109.5 . . ?
H4A C4 H4C 109.5 . . ?
H4B C4 H4C 109.5 . . ?
O4 C5 O3 118.49(3) . . ?
O4 C5 C6 123.20(3) . . ?
O3 C5 C6 118.10(2) . . ?
C1 C6 C5 114.30(2) . . ?
C1 C6 C7 108.45(2) . . ?
C5 C6 C7 112.03(2) . . ?
C1 C6 C9 114.21(2) . . ?
C5 C6 C9 107.56(2) . . ?
C7 C6 C9 99.36(2) . . ?
O5 C7 C10 112.47(3) . . ?
O5 C7 C6 105.21(2) . . ?
C10 C7 C6 115.56(2) . . ?
O5 C7 H7 107.8 . . ?
C10 C7 H7 107.8 . . ?
C6 C7 H7 107.8 . . ?
O5 C8 C9 108.23(3) . . ?
O5 C8 H8A 110.1 . . ?
C9 C8 H8A 110.1 . . ?
O5 C8 H8B 110.1 . . ?
C9 C8 H8B 110.1 . . ?
H8A C8 H8B 108.4 . . ?
C17 C9 C19 110.96(3) . . ?
C17 C9 C8 107.82(3) . . ?
C19 C9 C8 113.02(3) . . ?
C17 C9 C6 111.08(2) . . ?
C19 C9 C6 114.21(2) . . ?
C8 C9 C6 99.07(2) . . ?
C15 C10 C11 118.84(3) . . ?
C15 C10 C7 122.83(3) . . ?
C11 C10 C7 118.31(3) . . ?
C12 C11 C10 120.89(3) . . ?
C12 C11 H11 119.6 . . ?
C10 C11 H11 119.6 . . ?
C11 C12 C13 119.86(3) . . ?
C11 C12 H12 120.1 . . ?
C13 C12 H12 120.1 . . ?
O6 C13 C14 124.28(3) . . ?
O6 C13 C12 115.97(3) . . ?
C14 C13 C12 119.74(3) . . ?
C13 C14 C15 119.79(3) . . ?
C13 C14 H14 120.1 . . ?
C15 C14 H14 120.1 . . ?
C10 C15 C14 120.86(3) . . ?
C10 C15 H15 119.6 . . ?
C14 C15 H15 119.6 . . ?
O6 C16 H16A 109.5 . . ?
O6 C16 H16B 109.5 . . ?
H16A C16 H16B 109.5 . . ?
O6 C16 H16C 109.5 . . ?
H16A C16 H16C 109.5 . . ?
H16B C16 H16C 109.5 . . ?
C18 C17 C9 125.63(4) . . ?
C18 C17 H17 117.2 . . ?
C9 C17 H17 117.2 . . ?
C17 C18 H18A 120.0 . . ?
C17 C18 H18B 120.0 . . ?
H18A C18 H18B 120.0 . . ?
C20 C19 C24 118.13(3) . . ?
C20 C19 C9 120.62(3) . . ?
C24 C19 C9 121.07(3) . . ?
C21 C20 C19 120.70(4) . . ?
C21 C20 H20 119.6 . . ?
C19 C20 H20 119.6 . . ?
C22 C21 C20 120.53(4) . . ?
C22 C21 H21 119.7 . . ?
C20 C21 H21 119.7 . . ?
C21 C22 C23 119.25(3) . . ?
C21 C22 H22 120.4 . . ?
C23 C22 H22 120.4 . . ?
C22 C23 C24 120.24(4) . . ?
C22 C23 H23 119.9 . . ?
C24 C23 H23 119.9 . . ?
C23 C24 C19 121.11(3) . . ?
C23 C24 H24 119.4 . . ?
C19 C24 H24 119.4 . . ?

loop_
_geom_bond_atom_site_label_1
_geom_bond_atom_site_label_2
_geom_bond_distance
_geom_bond_site_symmetry_2
_geom_bond_publ_flag
O1 C1 1.2036(4) . ?
O2 C1 1.3433(4) . ?
O2 C2 1.4389(4) . ?
O3 C5 1.3480(4) . ?
O3 C2 1.4315(4) . ?
O4 C5 1.2015(4) . ?
O5 C7 1.4158(4) . ?
O5 C8 1.4294(5) . ?
O6 C13 1.3642(4) . ?
O6 C16 1.4276(5) . ?
C1 C6 1.5188(4) . ?
C2 C4 1.5049(5) . ?
C2 C3 1.5140(5) . ?
C3 H3A 0.9800 . ?
C3 H3B 0.9800 . ?
C3 H3C 0.9800 . ?
C4 H4A 0.9800 . ?
C4 H4B 0.9800 . ?
C4 H4C 0.9800 . ?
C5 C6 1.5264(4) . ?
C6 C7 1.5640(4) . ?
C6 C9 1.5989(4) . ?
C7 C10 1.5049(4) . ?
C7 H7 1.0000 . ?
C8 C9 1.5578(4) . ?
C8 H8A 0.9900 . ?
C8 H8B 0.9900 . ?
C9 C17 1.5204(5) . ?
C9 C19 1.5212(4) . ?
C10 C15 1.3914(4) . ?
C10 C11 1.4004(4) . ?
C11 C12 1.3886(5) . ?
C11 H11 0.9500 . ?
C12 C13 1.4002(5) . ?
C12 H12 0.9500 . ?
C13 C14 1.3958(5) . ?
C14 C15 1.3976(5) . ?
C14 H14 0.9500 . ?
C15 H15 0.9500 . ?
C16 H16A 0.9800 . ?
C16 H16B 0.9800 . ?
C16 H16C 0.9800 . ?
C17 C18 1.3310(6) . ?
C17 H17 0.9500 . ?
C18 H18A 0.9500 . ?
C18 H18B 0.9500 . ?
C19 C20 1.3990(4) . ?
C19 C24 1.3989(5) . ?
C20 C21 1.3964(6) . ?
C20 H20 0.9500 . ?
C21 C22 1.3904(7) . ?
C21 H21 0.9500 . ?
C22 C23 1.3905(6) . ?
C22 H22 0.9500 . ?
C23 C24 1.3939(5) . ?
C23 H23 0.9500 . ?
C24 H24 0.9500 . ?

loop_
_geom_torsion_atom_site_label_1
_geom_torsion_atom_site_label_2
_geom_torsion_atom_site_label_3
_geom_torsion_atom_site_label_4
_geom_torsion
_geom_torsion_site_symmetry_1
_geom_torsion_site_symmetry_2
_geom_torsion_site_symmetry_3
_geom_torsion_site_symmetry_4
_geom_torsion_publ_flag
C2 O2 C1 O1 158.09(3) . . . . ?
C2 O2 C1 C6 -23.87(4) . . . . ?
C5 O3 C2 O2 -40.91(4) . . . . ?
C5 O3 C2 C4 -156.41(3) . . . . ?
C5 O3 C2 C3 80.24(4) . . . . ?
C1 O2 C2 O3 38.46(4) . . . . ?
C1 O2 C2 C4 154.19(3) . . . . ?
C1 O2 C2 C3 -82.26(4) . . . . ?
C2 O3 C5 O4 -156.85(3) . . . . ?
C2 O3 C5 C6 28.37(4) . . . . ?
O1 C1 C6 C5 -173.85(3) . . . . ?
O2 C1 C6 C5 8.19(4) . . . . ?
O1 C1 C6 C7 -48.08(4) . . . . ?
O2 C1 C6 C7 133.96(3) . . . . ?
O1 C1 C6 C9 61.68(4) . . . . ?
O2 C1 C6 C9 -116.28(3) . . . . ?
O4 C5 C6 C1 175.22(3) . . . . ?
O3 C5 C6 C1 -10.26(4) . . . . ?
O4 C5 C6 C7 51.35(4) . . . . ?
O3 C5 C6 C7 -134.13(3) . . . . ?
O4 C5 C6 C9 -56.84(4) . . . . ?
O3 C5 C6 C9 117.68(3) . . . . ?
C8 O5 C7 C10 -150.87(3) . . . . ?
C8 O5 C7 C6 -24.27(4) . . . . ?
C1 C6 C7 O5 159.35(3) . . . . ?
C5 C6 C7 O5 -73.57(3) . . . . ?
C9 C6 C7 O5 39.79(3) . . . . ?
C1 C6 C7 C10 -75.97(3) . . . . ?
C5 C6 C7 C10 51.11(3) . . . . ?
C9 C6 C7 C10 164.48(2) . . . . ?
C7 O5 C8 C9 -2.57(4) . . . . ?
O5 C8 C9 C17 -88.68(3) . . . . ?
O5 C8 C9 C19 148.31(3) . . . . ?
O5 C8 C9 C6 27.04(4) . . . . ?
C1 C6 C9 C17 -40.69(3) . . . . ?
C5 C6 C9 C17 -168.68(3) . . . . ?
C7 C6 C9 C17 74.51(3) . . . . ?
C1 C6 C9 C19 85.72(3) . . . . ?
C5 C6 C9 C19 -42.27(3) . . . . ?
C7 C6 C9 C19 -159.07(2) . . . . ?
C1 C6 C9 C8 -153.88(3) . . . . ?
C5 C6 C9 C8 78.13(3) . . . . ?
C7 C6 C9 C8 -38.67(3) . . . . ?
O5 C7 C10 C15 34.40(4) . . . . ?
C6 C7 C10 C15 -86.42(4) . . . . ?
O5 C7 C10 C11 -147.40(3) . . . . ?
C6 C7 C10 C11 91.77(3) . . . . ?
C15 C10 C11 C12 1.74(5) . . . . ?
C7 C10 C11 C12 -176.53(3) . . . . ?
C10 C11 C12 C13 -1.24(5) . . . . ?
C16 O6 C13 C14 1.75(6) . . . . ?
C16 O6 C13 C12 -179.37(4) . . . . ?
C11 C12 C13 O6 -179.01(3) . . . . ?
C11 C12 C13 C14 -0.08(5) . . . . ?
O6 C13 C14 C15 179.70(3) . . . . ?
C12 C13 C14 C15 0.86(5) . . . . ?
C11 C10 C15 C14 -0.94(5) . . . . ?
C7 C10 C15 C14 177.25(3) . . . . ?
C13 C14 C15 C10 -0.35(5) . . . . ?
C19 C9 C17 C18 3.27(5) . . . . ?
C8 C9 C17 C18 -121.00(4) . . . . ?
C6 C9 C17 C18 131.46(4) . . . . ?
C17 C9 C19 C20 -92.81(4) . . . . ?
C8 C9 C19 C20 28.44(4) . . . . ?
C6 C9 C19 C20 140.71(3) . . . . ?
C17 C9 C19 C24 82.25(4) . . . . ?
C8 C9 C19 C24 -156.50(3) . . . . ?
C6 C9 C19 C24 -44.24(4) . . . . ?
C24 C19 C20 C21 1.40(5) . . . . ?
C9 C19 C20 C21 176.59(3) . . . . ?
C19 C20 C21 C22 0.09(6) . . . . ?
C20 C21 C22 C23 -0.99(6) . . . . ?
C21 C22 C23 C24 0.38(6) . . . . ?
C22 C23 C24 C19 1.16(5) . . . . ?
C20 C19 C24 C23 -2.02(5) . . . . ?
C9 C19 C24 C23 -177.19(3) . . . . ?
